data_4134944
loop_
_publ_author_name
'Kim, Sangmin'
'Zhong, Hongyu'
'Park, Yoonsu'
'Loose, Florian'
'Chirik, Paul J.'

_publ_section_title
;
 Catalytic Hydrogenation of a Manganese(V) Nitride to Ammonia.
;
_journal_name_full 'Journal of the American Chemical Society'
_journal_paper_doi 10.1021/jacs.0c03346
_journal_year 2020
_chemical_formula_sum 'C23 H33 Cl N O Rh'
_chemical_formula_weight 477.86
_space_group_crystal_system monoclinic
_space_group_IT_number 14
_space_group_name_Hall '-P 2yn'
_space_group_name_H-M_alt 'P 1 21/n 1'
_atom_sites_solution_hydrogens geom
_audit_creation_method SHELXL-2018/3
_audit_update_record
;
2020-03-23 # Formatted by publCIF

;
_cell_angle_alpha 90
_cell_angle_beta 107.3570(10)
_cell_angle_gamma 90
_cell_formula_units_Z 4
_cell_length_a 13.1985(6)
_cell_length_b 7.9910(4)
_cell_length_c 21.6147(10)
_cell_measurement_reflns_used 9446
_cell_measurement_temperature 100(2)
_cell_measurement_theta_max 28.73
_cell_measurement_theta_min 2.73
_cell_volume 2175.88(18)
_computing_cell_refinement 'Bruker SAINT'
_computing_data_collection 'Bruker APEX3'
_computing_data_reduction 'Bruker SAINT'
_computing_structure_refinement 'SHELXL-2018/3 (Sheldrick, 2018)'
_computing_structure_solution 'SHELXT 2014/5 (Sheldrick, 2014)'
_diffrn_ambient_temperature 100(2)
_diffrn_measured_fraction_theta_full 0.999
_diffrn_measured_fraction_theta_max 0.998
_diffrn_measurement_device_type 'Bruker D8 Venture Photon 100 CMOS'
_diffrn_measurement_method 'phi and omega scans'
_diffrn_radiation_source 'I\mS microfocus source'
_diffrn_radiation_type MoK\a
_diffrn_radiation_wavelength 0.71073
_diffrn_reflns_av_R_equivalents 0.0567
_diffrn_reflns_av_unetI/netI 0.0250
_diffrn_reflns_Laue_measured_fraction_full 0.999
_diffrn_reflns_Laue_measured_fraction_max 0.998
_diffrn_reflns_limit_h_max 14
_diffrn_reflns_limit_h_min -17
_diffrn_reflns_limit_k_max 10
_diffrn_reflns_limit_k_min -10
_diffrn_reflns_limit_l_max 29
_diffrn_reflns_limit_l_min -29
_diffrn_reflns_number 77631
_diffrn_reflns_point_group_measured_fraction_full 0.999
_diffrn_reflns_point_group_measured_fraction_max 0.998
_diffrn_reflns_theta_full 25.242
_diffrn_reflns_theta_max 28.727
_diffrn_reflns_theta_min 2.131
_exptl_absorpt_coefficient_mu 0.920
_exptl_absorpt_correction_T_max 0.7458
_exptl_absorpt_correction_T_min 0.6408
_exptl_absorpt_correction_type multi-scan
_exptl_absorpt_process_details 'TWINABS BRUKER AXS'
_exptl_crystal_colour orange
_exptl_crystal_density_diffrn 1.459
_exptl_crystal_description rod
_exptl_crystal_F_000 992
_exptl_crystal_size_max 0.337
_exptl_crystal_size_mid 0.116
_exptl_crystal_size_min 0.114
_refine_diff_density_max 0.807
_refine_diff_density_min -0.803
_refine_diff_density_rms 0.109
_refine_ls_extinction_method none
_refine_ls_goodness_of_fit_ref 1.065
_refine_ls_hydrogen_treatment constr
_refine_ls_matrix_type full
_refine_ls_number_parameters 244
_refine_ls_number_reflns 5621
_refine_ls_number_restraints 0
_refine_ls_restrained_S_all 1.065
_refine_ls_R_factor_all 0.0382
_refine_ls_R_factor_gt 0.0322
_refine_ls_shift/su_max 0.001
_refine_ls_shift/su_mean 0.000
_refine_ls_structure_factor_coef Fsqd
_refine_ls_weighting_details 'w=1/[\s^2^(Fo^2^)+(0.0362P)^2^+5.3080P] where P=(Fo^2^+2Fc^2^)/3'
_refine_ls_weighting_scheme calc
_refine_ls_wR_factor_gt 0.0802
_refine_ls_wR_factor_ref 0.0835
_reflns_Friedel_coverage 0.000
_reflns_number_gt 5004
_reflns_number_total 5621
_reflns_threshold_expression 'I > 2\s(I)'
_cod_data_source_file ja0c03346_si_002.cif
_cod_data_source_block SMK12
_cod_original_sg_symbol_H-M 'P 21/n'
_cod_database_code 4134944
_publcif_datablock.id {e793700a-8d3e-47e0-b8f9-d320051834e5}

_shelx_shelxl_version_number 2018/3
_shelx_space_group_comment
;
The symmetry employed for this shelxl refinement is uniquely defined
by the following loop, which should always be used as a source of
symmetry information in preference to the above space-group names.
They are only intended as comments.
;
_publcif_info_exptl_table_max_cols 4
_publcif_info_exptl_table_use_headnotes n
_publcif_funding_html
;
;

loop_
_space_group_symop_operation_xyz
'x, y, z'
'-x+1/2, y+1/2, -z+1/2'
'-x, -y, -z'
'x-1/2, -y-1/2, z-1/2'

loop_
_atom_site_label
_atom_site_type_symbol
_atom_site_fract_x
_atom_site_fract_y
_atom_site_fract_z
_atom_site_U_iso_or_equiv
_atom_site_adp_type
_atom_site_occupancy
_atom_site_site_symmetry_order
_atom_site_calc_flag
_atom_site_refinement_flags_posn
_atom_site_refinement_flags_adp
_atom_site_refinement_flags_occupancy
_atom_site_disorder_assembly
_atom_site_disorder_group
C1 C 0.27948(18) 0.6165(3) 0.49107(11) 0.0104(4) Uani 1 1 d . . . . .
C1S C 0.2557(3) -0.1134(5) 0.6519(2) 0.0479(10) Uani 1 1 d . . . . .
H1S1 H 0.306726 -0.184071 0.682329 0.057 Uiso 1 1 calc R U . . .
H1S2 H 0.241666 -0.159343 0.608644 0.057 Uiso 1 1 calc R U . . .
C2 C 0.2297(2) 0.5181(3) 0.52694(12) 0.0158(5) Uani 1 1 d . . . . .
H2 H 0.160073 0.483309 0.508102 0.019 Uiso 1 1 calc R U . . .
C2S C 0.2945(3) 0.0627(5) 0.6547(2) 0.0449(9) Uani 1 1 d . . . . .
H2S1 H 0.369767 0.067084 0.677685 0.054 Uiso 1 1 calc R U . . .
H2S2 H 0.283651 0.105292 0.611229 0.054 Uiso 1 1 calc R U . . .
C3 C 0.2829(2) 0.4712(4) 0.59061(13) 0.0197(5) Uani 1 1 d . . . . .
H3 H 0.247664 0.408998 0.614198 0.024 Uiso 1 1 calc R U . . .
O1S O 0.2372(2) 0.1618(3) 0.68750(13) 0.0429(6) Uani 1 1 d . . . . .
C4 C 0.3886(2) 0.5169(4) 0.61902(12) 0.0204(5) Uani 1 1 d . . . . .
H4 H 0.423325 0.486577 0.661620 0.024 Uiso 1 1 calc R U . . .
C4S C 0.1776(2) 0.0524(4) 0.71466(15) 0.0294(7) Uani 1 1 d . . . . .
H4S1 H 0.112444 0.105834 0.716339 0.035 Uiso 1 1 calc R U . . .
H4S2 H 0.218264 0.019898 0.758216 0.035 Uiso 1 1 calc R U . . .
C5 C 0.4419(2) 0.6078(3) 0.58367(12) 0.0163(5) Uani 1 1 d . . . . .
H5 H 0.513022 0.635212 0.601930 0.020 Uiso 1 1 calc R U . . .
C6 C 0.38764(18) 0.6580(3) 0.52018(11) 0.0121(4) Uani 1 1 d . . . . .
C7 C 0.43749(18) 0.7446(3) 0.47724(11) 0.0115(4) Uani 1 1 d . . . . .
C8 C 0.55356(19) 0.7872(3) 0.49766(13) 0.0171(5) Uani 1 1 d . . . . .
H8A H 0.585440 0.752770 0.541745 0.026 Uiso 1 1 calc R U . . .
H8B H 0.587445 0.730276 0.470070 0.026 Uiso 1 1 calc R U . . .
H8C H 0.562015 0.905834 0.494215 0.026 Uiso 1 1 calc R U . . .
C9 C 0.4125(2) 0.8477(4) 0.36931(12) 0.0179(5) Uani 1 1 d . . . . .
H9A H 0.354305 0.862296 0.330572 0.027 Uiso 1 1 calc R U . . .
H9B H 0.444985 0.954135 0.383345 0.027 Uiso 1 1 calc R U . . .
H9C H 0.463953 0.773626 0.360636 0.027 Uiso 1 1 calc R U . . .
C10 C 0.06616(18) 0.7849(3) 0.41101(12) 0.0123(4) Uani 1 1 d . . . . .
C11 C 0.04676(18) 0.6713(3) 0.35794(12) 0.0130(5) Uani 1 1 d . . . . .
C12 C 0.08355(18) 0.7509(3) 0.30761(11) 0.0125(4) Uani 1 1 d . . . . .
C13 C 0.12828(17) 0.9058(3) 0.33074(11) 0.0115(4) Uani 1 1 d . . . . .
C14 C 0.12450(18) 0.9250(3) 0.39743(11) 0.0116(4) Uani 1 1 d . . . . .
C15 C 0.0260(2) 0.7701(4) 0.46884(13) 0.0195(5) Uani 1 1 d . . . . .
H15A H 0.050852 0.863509 0.497243 0.029 Uiso 1 1 calc R U . . .
H15B H -0.050157 0.769213 0.454773 0.029 Uiso 1 1 calc R U . . .
H15C H 0.051780 0.667985 0.491511 0.029 Uiso 1 1 calc R U . . .
C16 C -0.0128(2) 0.5094(3) 0.35002(14) 0.0197(5) Uani 1 1 d . . . . .
H16A H -0.013652 0.458496 0.309630 0.030 Uiso 1 1 calc R U . . .
H16B H 0.021402 0.435593 0.385090 0.030 Uiso 1 1 calc R U . . .
H16C H -0.084315 0.530134 0.350263 0.030 Uiso 1 1 calc R U . . .
C17 C 0.0741(2) 0.6750(3) 0.24280(12) 0.0169(5) Uani 1 1 d . . . . .
H17A H 0.040121 0.567808 0.239706 0.025 Uiso 1 1 calc R U . . .
H17B H 0.032515 0.747138 0.209249 0.025 Uiso 1 1 calc R U . . .
H17C H 0.143545 0.661509 0.237883 0.025 Uiso 1 1 calc R U . . .
C18 C 0.1684(2) 1.0361(3) 0.29424(12) 0.0177(5) Uani 1 1 d . . . . .
H18A H 0.194871 1.129990 0.322106 0.027 Uiso 1 1 calc R U . . .
H18B H 0.224473 0.989960 0.279722 0.027 Uiso 1 1 calc R U . . .
H18C H 0.111527 1.072194 0.257484 0.027 Uiso 1 1 calc R U . . .
C19 C 0.1572(2) 1.0784(3) 0.43826(12) 0.0164(5) Uani 1 1 d . . . . .
H19A H 0.195234 1.152264 0.418082 0.025 Uiso 1 1 calc R U . . .
H19B H 0.095180 1.134332 0.442468 0.025 Uiso 1 1 calc R U . . .
H19C H 0.202031 1.047076 0.480413 0.025 Uiso 1 1 calc R U . . .
Cl1 Cl 0.26563(4) 0.44179(7) 0.36012(3) 0.01368(12) Uani 1 1 d . . . . .
N1 N 0.37359(15) 0.7761(3) 0.42008(10) 0.0113(4) Uani 1 1 d . . . . .
Rh1 Rh 0.21661(2) 0.70057(2) 0.39959(2) 0.00824(6) Uani 1 1 d . . . . .
C3S C 0.1537(3) -0.0969(4) 0.6707(2) 0.0410(9) Uani 1 1 d . . . . .
H3S1 H 0.092933 -0.076944 0.633051 0.049 Uiso 1 1 calc R U . . .
H3S2 H 0.140718 -0.195829 0.693242 0.049 Uiso 1 1 calc R U . . .

loop_
_atom_site_aniso_label
_atom_site_aniso_U_11
_atom_site_aniso_U_22
_atom_site_aniso_U_33
_atom_site_aniso_U_23
_atom_site_aniso_U_13
_atom_site_aniso_U_12
C1 0.0123(10) 0.0099(11) 0.0093(10) -0.0007(8) 0.0036(8) 0.0021(8)
C1S 0.045(2) 0.037(2) 0.056(2) -0.0165(18) 0.0059(18) 0.0076(17)
C2 0.0163(11) 0.0167(12) 0.0166(11) 0.0025(10) 0.0080(9) 0.0017(9)
C2S 0.046(2) 0.038(2) 0.061(2) 0.0146(18) 0.0318(19) 0.0119(16)
C3 0.0231(13) 0.0220(14) 0.0181(12) 0.0068(10) 0.0122(10) 0.0061(10)
O1S 0.0657(17) 0.0245(12) 0.0500(15) -0.0056(11) 0.0348(14) -0.0094(12)
C4 0.0261(13) 0.0248(14) 0.0100(11) 0.0023(10) 0.0049(10) 0.0093(11)
C4S 0.0249(14) 0.0362(18) 0.0277(15) 0.0104(13) 0.0090(12) 0.0071(13)
C5 0.0160(11) 0.0190(13) 0.0123(11) -0.0014(9) 0.0016(9) 0.0045(10)
C6 0.0127(10) 0.0127(11) 0.0106(10) -0.0027(9) 0.0031(8) 0.0016(9)
C7 0.0099(10) 0.0102(11) 0.0142(11) -0.0035(9) 0.0029(8) 0.0001(8)
C8 0.0103(10) 0.0188(13) 0.0207(12) -0.0013(10) 0.0023(9) -0.0018(9)
C9 0.0147(11) 0.0223(13) 0.0179(12) 0.0049(10) 0.0069(9) -0.0021(10)
C10 0.0088(10) 0.0144(12) 0.0141(11) 0.0029(9) 0.0042(8) 0.0033(8)
C11 0.0080(10) 0.0147(12) 0.0159(11) 0.0014(9) 0.0028(8) 0.0018(8)
C12 0.0089(9) 0.0151(11) 0.0118(11) 0.0001(9) 0.0005(8) 0.0018(9)
C13 0.0109(10) 0.0134(11) 0.0101(10) 0.0008(9) 0.0029(8) 0.0044(8)
C14 0.0106(10) 0.0137(12) 0.0114(10) 0.0008(9) 0.0046(8) 0.0015(8)
C15 0.0182(12) 0.0234(14) 0.0217(13) 0.0025(11) 0.0130(10) 0.0018(10)
C16 0.0136(11) 0.0173(13) 0.0265(13) 0.0000(11) 0.0036(10) -0.0038(10)
C17 0.0161(11) 0.0196(13) 0.0124(11) -0.0024(9) 0.0003(9) 0.0012(9)
C18 0.0227(12) 0.0147(12) 0.0180(12) 0.0035(10) 0.0098(10) 0.0017(10)
C19 0.0192(11) 0.0150(12) 0.0164(11) -0.0037(10) 0.0075(9) -0.0002(9)
Cl1 0.0153(2) 0.0117(3) 0.0138(3) -0.0014(2) 0.0039(2) 0.0025(2)
N1 0.0107(9) 0.0116(10) 0.0126(9) 0.0009(8) 0.0050(7) -0.0005(7)
Rh1 0.00757(9) 0.00920(10) 0.00829(9) 0.00023(6) 0.00289(6) 0.00009(6)
C3S 0.0239(15) 0.0278(17) 0.060(2) 0.0070(16) -0.0049(15) -0.0038(13)

loop_
_atom_type_symbol
_atom_type_description
_atom_type_scat_dispersion_real
_atom_type_scat_dispersion_imag
_atom_type_scat_source
C C 0.0033 0.0016 'International Tables Vol C Tables 4.2.6.8 and 6.1.1.4'
H H 0.0000 0.0000 'International Tables Vol C Tables 4.2.6.8 and 6.1.1.4'
Cl Cl 0.1484 0.1585 'International Tables Vol C Tables 4.2.6.8 and 6.1.1.4'
N N 0.0061 0.0033 'International Tables Vol C Tables 4.2.6.8 and 6.1.1.4'
Rh Rh -1.1178 0.9187 'International Tables Vol C Tables 4.2.6.8 and 6.1.1.4'
O O 0.0106 0.0060 'International Tables Vol C Tables 4.2.6.8 and 6.1.1.4'

loop_
_geom_angle_atom_site_label_1
_geom_angle_atom_site_label_2
_geom_angle_atom_site_label_3
_geom_angle
_geom_angle_site_symmetry_1
_geom_angle_site_symmetry_3
_geom_angle_publ_flag
C2 C1 C6 117.6(2) . . ?
C2 C1 Rh1 127.37(17) . . ?
C6 C1 Rh1 115.00(17) . . ?
C2S C1S C3S 103.1(3) . . ?
C2S C1S H1S1 111.1 . . ?
C3S C1S H1S1 111.1 . . ?
C2S C1S H1S2 111.1 . . ?
C3S C1S H1S2 111.1 . . ?
H1S1 C1S H1S2 109.1 . . ?
C3 C2 C1 121.1(2) . . ?
C3 C2 H2 119.5 . . ?
C1 C2 H2 119.5 . . ?
O1S C2S C1S 108.6(3) . . ?
O1S C2S H2S1 110.0 . . ?
C1S C2S H2S1 110.0 . . ?
O1S C2S H2S2 110.0 . . ?
C1S C2S H2S2 110.0 . . ?
H2S1 C2S H2S2 108.4 . . ?
C4 C3 C2 120.4(2) . . ?
C4 C3 H3 119.8 . . ?
C2 C3 H3 119.8 . . ?
C4S O1S C2S 107.9(3) . . ?
C5 C4 C3 119.9(2) . . ?
C5 C4 H4 120.0 . . ?
C3 C4 H4 120.0 . . ?
O1S C4S C3S 105.5(3) . . ?
O1S C4S H4S1 110.6 . . ?
C3S C4S H4S1 110.6 . . ?
O1S C4S H4S2 110.6 . . ?
C3S C4S H4S2 110.6 . . ?
H4S1 C4S H4S2 108.8 . . ?
C4 C5 C6 119.6(2) . . ?
C4 C5 H5 120.2 . . ?
C6 C5 H5 120.2 . . ?
C5 C6 C1 121.3(2) . . ?
C5 C6 C7 124.1(2) . . ?
C1 C6 C7 114.4(2) . . ?
N1 C7 C6 114.2(2) . . ?
N1 C7 C8 123.6(2) . . ?
C6 C7 C8 122.3(2) . . ?
C7 C8 H8A 109.5 . . ?
C7 C8 H8B 109.5 . . ?
H8A C8 H8B 109.5 . . ?
C7 C8 H8C 109.5 . . ?
H8A C8 H8C 109.5 . . ?
H8B C8 H8C 109.5 . . ?
N1 C9 H9A 109.5 . . ?
N1 C9 H9B 109.5 . . ?
H9A C9 H9B 109.5 . . ?
N1 C9 H9C 109.5 . . ?
H9A C9 H9C 109.5 . . ?
H9B C9 H9C 109.5 . . ?
C11 C10 C14 108.1(2) . . ?
C11 C10 C15 126.6(2) . . ?
C14 C10 C15 125.1(2) . . ?
C11 C10 Rh1 70.29(13) . . ?
C14 C10 Rh1 69.88(13) . . ?
C15 C10 Rh1 129.02(17) . . ?
C10 C11 C12 107.6(2) . . ?
C10 C11 C16 127.2(2) . . ?
C12 C11 C16 124.8(2) . . ?
C10 C11 Rh1 71.42(13) . . ?
C12 C11 Rh1 74.33(13) . . ?
C16 C11 Rh1 125.73(17) . . ?
C13 C12 C11 108.5(2) . . ?
C13 C12 C17 127.0(2) . . ?
C11 C12 C17 124.5(2) . . ?
C13 C12 Rh1 73.06(13) . . ?
C11 C12 Rh1 67.17(13) . . ?
C17 C12 Rh1 125.23(17) . . ?
C12 C13 C14 108.0(2) . . ?
C12 C13 C18 127.3(2) . . ?
C14 C13 C18 124.5(2) . . ?
C12 C13 Rh1 71.14(14) . . ?
C14 C13 Rh1 66.12(13) . . ?
C18 C13 Rh1 130.61(16) . . ?
C10 C14 C13 107.3(2) . . ?
C10 C14 C19 126.5(2) . . ?
C13 C14 C19 125.3(2) . . ?
C10 C14 Rh1 71.43(13) . . ?
C13 C14 Rh1 75.53(13) . . ?
C19 C14 Rh1 127.32(16) . . ?
C10 C15 H15A 109.5 . . ?
C10 C15 H15B 109.5 . . ?
H15A C15 H15B 109.5 . . ?
C10 C15 H15C 109.5 . . ?
H15A C15 H15C 109.5 . . ?
H15B C15 H15C 109.5 . . ?
C11 C16 H16A 109.5 . . ?
C11 C16 H16B 109.5 . . ?
H16A C16 H16B 109.5 . . ?
C11 C16 H16C 109.5 . . ?
H16A C16 H16C 109.5 . . ?
H16B C16 H16C 109.5 . . ?
C12 C17 H17A 109.5 . . ?
C12 C17 H17B 109.5 . . ?
H17A C17 H17B 109.5 . . ?
C12 C17 H17C 109.5 . . ?
H17A C17 H17C 109.5 . . ?
H17B C17 H17C 109.5 . . ?
C13 C18 H18A 109.5 . . ?
C13 C18 H18B 109.5 . . ?
H18A C18 H18B 109.5 . . ?
C13 C18 H18C 109.5 . . ?
H18A C18 H18C 109.5 . . ?
H18B C18 H18C 109.5 . . ?
C14 C19 H19A 109.5 . . ?
C14 C19 H19B 109.5 . . ?
H19A C19 H19B 109.5 . . ?
C14 C19 H19C 109.5 . . ?
H19A C19 H19C 109.5 . . ?
H19B C19 H19C 109.5 . . ?
C7 N1 C9 121.2(2) . . ?
C7 N1 Rh1 118.12(16) . . ?
C9 N1 Rh1 120.43(15) . . ?
C1 Rh1 N1 78.18(9) . . ?
C1 Rh1 C14 111.22(9) . . ?
N1 Rh1 C14 106.43(8) . . ?
C1 Rh1 C11 116.34(9) . . ?
N1 Rh1 C11 164.65(9) . . ?
C14 Rh1 C11 64.79(9) . . ?
C1 Rh1 C10 96.56(9) . . ?
N1 Rh1 C10 140.46(9) . . ?
C14 Rh1 C10 38.69(9) . . ?
C11 Rh1 C10 38.29(9) . . ?
C1 Rh1 C12 154.84(9) . . ?
N1 Rh1 C12 126.87(8) . . ?
C14 Rh1 C12 63.18(9) . . ?
C11 Rh1 C12 38.50(9) . . ?
C10 Rh1 C12 63.25(9) . . ?
C1 Rh1 C13 149.04(9) . . ?
N1 Rh1 C13 102.30(8) . . ?
C14 Rh1 C13 38.36(8) . . ?
C11 Rh1 C13 62.81(9) . . ?
C10 Rh1 C13 63.07(8) . . ?
C12 Rh1 C13 35.80(9) . . ?
C1 Rh1 Cl1 89.18(7) . . ?
N1 Rh1 Cl1 88.21(6) . . ?
C14 Rh1 Cl1 156.68(6) . . ?
C11 Rh1 Cl1 96.59(7) . . ?
C10 Rh1 Cl1 131.19(7) . . ?
C12 Rh1 Cl1 93.54(7) . . ?
C13 Rh1 Cl1 121.74(6) . . ?
C4S C3S C1S 101.7(3) . . ?
C4S C3S H3S1 111.4 . . ?
C1S C3S H3S1 111.4 . . ?
C4S C3S H3S2 111.4 . . ?
C1S C3S H3S2 111.4 . . ?
H3S1 C3S H3S2 109.3 . . ?

loop_
_geom_bond_atom_site_label_1
_geom_bond_atom_site_label_2
_geom_bond_distance
_geom_bond_site_symmetry_2
_geom_bond_publ_flag
C1 C2 1.398(3) . ?
C1 C6 1.417(3) . ?
C1 Rh1 2.018(2) . ?
C1S C2S 1.493(6) . ?
C1S C3S 1.523(5) . ?
C1S H1S1 0.9700 . ?
C1S H1S2 0.9700 . ?
C2 C3 1.397(4) . ?
C2 H2 0.9300 . ?
C2S O1S 1.421(4) . ?
C2S H2S1 0.9700 . ?
C2S H2S2 0.9700 . ?
C3 C4 1.395(4) . ?
C3 H3 0.9300 . ?
O1S C4S 1.416(4) . ?
C4 C5 1.388(4) . ?
C4 H4 0.9300 . ?
C4S C3S 1.499(5) . ?
C4S H4S1 0.9700 . ?
C4S H4S2 0.9700 . ?
C5 C6 1.404(3) . ?
C5 H5 0.9300 . ?
C6 C7 1.462(3) . ?
C7 N1 1.296(3) . ?
C7 C8 1.501(3) . ?
C8 H8A 0.9600 . ?
C8 H8B 0.9600 . ?
C8 H8C 0.9600 . ?
C9 N1 1.460(3) . ?
C9 H9A 0.9600 . ?
C9 H9B 0.9600 . ?
C9 H9C 0.9600 . ?
C10 C11 1.425(3) . ?
C10 C14 1.437(3) . ?
C10 C15 1.501(3) . ?
C10 Rh1 2.180(2) . ?
C11 C12 1.462(3) . ?
C11 C16 1.497(3) . ?
C11 Rh1 2.165(2) . ?
C12 C13 1.398(4) . ?
C12 C17 1.497(3) . ?
C12 Rh1 2.262(2) . ?
C13 C14 1.465(3) . ?
C13 C18 1.496(3) . ?
C13 Rh1 2.286(2) . ?
C14 C19 1.497(3) . ?
C14 Rh1 2.159(2) . ?
C15 H15A 0.9600 . ?
C15 H15B 0.9600 . ?
C15 H15C 0.9600 . ?
C16 H16A 0.9600 . ?
C16 H16B 0.9600 . ?
C16 H16C 0.9600 . ?
C17 H17A 0.9600 . ?
C17 H17B 0.9600 . ?
C17 H17C 0.9600 . ?
C18 H18A 0.9600 . ?
C18 H18B 0.9600 . ?
C18 H18C 0.9600 . ?
C19 H19A 0.9600 . ?
C19 H19B 0.9600 . ?
C19 H19C 0.9600 . ?
Cl1 Rh1 2.3983(6) . ?
N1 Rh1 2.0751(19) . ?
C3S H3S1 0.9700 . ?
C3S H3S2 0.9700 . ?

loop_
_geom_torsion_atom_site_label_1
_geom_torsion_atom_site_label_2
_geom_torsion_atom_site_label_3
_geom_torsion_atom_site_label_4
_geom_torsion
_geom_torsion_site_symmetry_1
_geom_torsion_site_symmetry_2
_geom_torsion_site_symmetry_3
_geom_torsion_site_symmetry_4
_geom_torsion_publ_flag
C6 C1 C2 C3 3.8(4) . . . . ?
Rh1 C1 C2 C3 -178.96(19) . . . . ?
C3S C1S C2S O1S 13.6(4) . . . . ?
C1 C2 C3 C4 -2.3(4) . . . . ?
C1S C2S O1S C4S 9.6(4) . . . . ?
C2 C3 C4 C5 -0.8(4) . . . . ?
C2S O1S C4S C3S -29.5(4) . . . . ?
C3 C4 C5 C6 2.2(4) . . . . ?
C4 C5 C6 C1 -0.6(4) . . . . ?
C4 C5 C6 C7 -175.9(2) . . . . ?
C2 C1 C6 C5 -2.4(4) . . . . ?
Rh1 C1 C6 C5 -179.99(19) . . . . ?
C2 C1 C6 C7 173.4(2) . . . . ?
Rh1 C1 C6 C7 -4.2(3) . . . . ?
C5 C6 C7 N1 178.5(2) . . . . ?
C1 C6 C7 N1 2.8(3) . . . . ?
C5 C6 C7 C8 0.4(4) . . . . ?
C1 C6 C7 C8 -175.3(2) . . . . ?
C14 C10 C11 C12 -6.2(3) . . . . ?
C15 C10 C11 C12 169.4(2) . . . . ?
Rh1 C10 C11 C12 -66.08(15) . . . . ?
C14 C10 C11 C16 -178.9(2) . . . . ?
C15 C10 C11 C16 -3.3(4) . . . . ?
Rh1 C10 C11 C16 121.2(2) . . . . ?
C14 C10 C11 Rh1 59.92(16) . . . . ?
C15 C10 C11 Rh1 -124.5(2) . . . . ?
C10 C11 C12 C13 2.5(3) . . . . ?
C16 C11 C12 C13 175.4(2) . . . . ?
Rh1 C11 C12 C13 -61.69(16) . . . . ?
C10 C11 C12 C17 -177.8(2) . . . . ?
C16 C11 C12 C17 -4.9(4) . . . . ?
Rh1 C11 C12 C17 118.0(2) . . . . ?
C10 C11 C12 Rh1 64.15(16) . . . . ?
C16 C11 C12 Rh1 -122.9(2) . . . . ?
C11 C12 C13 C14 2.2(3) . . . . ?
C17 C12 C13 C14 -177.6(2) . . . . ?
Rh1 C12 C13 C14 -55.86(15) . . . . ?
C11 C12 C13 C18 -174.8(2) . . . . ?
C17 C12 C13 C18 5.5(4) . . . . ?
Rh1 C12 C13 C18 127.2(2) . . . . ?
C11 C12 C13 Rh1 58.02(16) . . . . ?
C17 C12 C13 Rh1 -121.7(2) . . . . ?
C11 C10 C14 C13 7.5(3) . . . . ?
C15 C10 C14 C13 -168.2(2) . . . . ?
Rh1 C10 C14 C13 67.63(15) . . . . ?
C11 C10 C14 C19 176.7(2) . . . . ?
C15 C10 C14 C19 1.0(4) . . . . ?
Rh1 C10 C14 C19 -123.2(2) . . . . ?
C11 C10 C14 Rh1 -60.18(16) . . . . ?
C15 C10 C14 Rh1 124.2(2) . . . . ?
C12 C13 C14 C10 -5.9(3) . . . . ?
C18 C13 C14 C10 171.1(2) . . . . ?
Rh1 C13 C14 C10 -64.87(15) . . . . ?
C12 C13 C14 C19 -175.3(2) . . . . ?
C18 C13 C14 C19 1.7(4) . . . . ?
Rh1 C13 C14 C19 125.8(2) . . . . ?
C12 C13 C14 Rh1 58.93(16) . . . . ?
C18 C13 C14 Rh1 -124.0(2) . . . . ?
C6 C7 N1 C9 -174.2(2) . . . . ?
C8 C7 N1 C9 3.9(4) . . . . ?
C6 C7 N1 Rh1 -0.2(3) . . . . ?
C8 C7 N1 Rh1 177.91(18) . . . . ?
O1S C4S C3S C1S 36.8(3) . . . . ?
C2S C1S C3S C4S -29.9(4) . . . . ?

loop_
_publcif_info_tables.block_id
_publcif_info_tables.reference_item
{e793700a-8d3e-47e0-b8f9-d320051834e5} '_publcif_info_datablock.publ_exptl'

loop_
_publcif_info_cif.paper_type
EX

loop_
_publcif_info_datablock.id
_publcif_info_datablock.publ_exptl
_publcif_info_datablock.publ_geom
_publcif_info_datablock.structure
{e793700a-8d3e-47e0-b8f9-d320051834e5} y y y

loop_
_publcif_info_exptl_table_extra_item
sin_theta_over_lambda_max

loop_
_publcif_info_exptl_table_header_item
?
